data_1571184
loop_
_publ_author_name
'Saeed, Hassan'
'Mahmood, Qaiser'
'Yuan, Rongyan'
'Wang, Yizhou'
'Zou, Song'
'Tahir, Kainat Fatima'
'Ma, Yanping'
'Liang, Tongling'
'Sun, Wen-Hua'

_publ_section_title
;
 High-performance polyethylene elastomers using a hybrid steric approach
 in \a-diimine nickel precatalysts
;
_journal_issue 14
_journal_name_full 'Polymer Chemistry'
_journal_page_first 1437
_journal_page_last 1452
_journal_paper_doi 10.1039/D4PY00061G
_journal_volume 15
_journal_year 2024
_chemical_formula_moiety 'C86 H72 Br2 N2 Ni'
_chemical_formula_sum 'C86 H72 Br2 N2 Ni'
_chemical_formula_weight 1351.98
_space_group_crystal_system monoclinic
_space_group_IT_number 14
_space_group_name_Hall '-P 2ybc'
_space_group_name_H-M_alt 'P 1 21/c 1'
_atom_sites_solution_hydrogens geom
_atom_sites_solution_primary direct
_audit_creation_date 2024-01-18
_audit_creation_method
;
Olex2 1.5
(compiled 2022.04.07 svn.rca3783a0 for OlexSys, GUI svn.r6498)
;
_audit_update_record
;
2024-01-18 deposited with the CCDC.	2024-03-07 downloaded from the CCDC.
;
_cell_angle_alpha 90
_cell_angle_beta 110.0777(8)
_cell_angle_gamma 90
_cell_formula_units_Z 4
_cell_length_a 20.98915(15)
_cell_length_b 17.36611(9)
_cell_length_c 20.56133(13)
_cell_measurement_reflns_used 58673
_cell_measurement_temperature 169.99(10)
_cell_measurement_theta_max 75.4560
_cell_measurement_theta_min 2.2230
_cell_volume 7039.14(8)
_computing_cell_refinement 'CrysAlisPro 1.171.41.121a (Rigaku OD, 2021)'
_computing_data_collection 'CrysAlisPro 1.171.41.121a (Rigaku OD, 2021)'
_computing_data_reduction 'CrysAlisPro 1.171.41.121a (Rigaku OD, 2021)'
_computing_molecular_graphics 'Olex2 1.5 (Dolomanov et al., 2009)'
_computing_publication_material 'Olex2 1.5 (Dolomanov et al., 2009)'
_computing_structure_refinement 'SHELXL 2018/3 (Sheldrick, 2015)'
_computing_structure_solution 'SHELXS  (Sheldrick, 2008)'
_diffrn_ambient_environment N~2~
_diffrn_ambient_temperature 169.99(10)
_diffrn_detector 'Hybrid Pixel Array Detector'
_diffrn_detector_area_resol_mean 10.0000
_diffrn_detector_type HyPix
_diffrn_measured_fraction_theta_full 1.000
_diffrn_measured_fraction_theta_max 0.988
_diffrn_measurement_details
;
List of Runs (angles in degrees, time in seconds):

  # Type    Start    End  Width  t~exp~   \w     \q     \k     \f   Frames
#--------------------------------------------------------------------------
  1  \w     90.00 157.00   0.50    0.33    --  103.25  61.00 150.00  134
  2  \w     87.00 144.00   0.50    0.33    --  103.25  61.00  90.00  114
  3  \w    117.00 178.00   0.50    0.33    --  103.25  15.00 -60.00  122
  4  \w     91.00 178.00   0.50    0.33    --  103.25  30.00-120.00  174
  5  \w    -11.00  27.00   0.50    0.08    --  -47.20  19.00   0.00   76
  6  \w    -23.00  27.00   0.50    0.08    --  -47.20  19.00 -90.00  100
  7  \w    -23.00  27.00   0.50    0.08    --  -47.20  19.00-150.00  100
  8  \w    -26.00  29.00   0.50    0.08    --   47.20 -19.00 -60.00  110
  9  \w     40.00  75.00   0.50    0.33    --  103.25 -61.00-120.00   70
 10  \w    -25.00  29.00   0.50    0.08    --   47.20 -19.00  60.00  108
 11  \w     36.00  90.00   0.50    0.33    --  103.25 -94.00   0.00  108
 12  \w     76.00 112.00   0.50    0.08    --   47.20-160.00  63.00   72
 13  \w     86.00 123.00   0.50    0.33    --  103.25-160.00  63.00   74
 14  \w     43.00 100.00   0.50    0.33    --  103.25 -94.00  60.00  114
 15  \w     31.00 103.00   0.50    0.33    --  103.25 -94.00  30.00  144
 16  \w     40.00  77.00   0.50    0.33    --  103.25 -94.00 -90.00   74
 17  \w     32.00 105.00   0.50    0.33    --  103.25-118.00-143.00  146
 18  \w     29.00  55.00   0.50    0.08    --   47.20-118.00-143.00   52
 19  \w     58.00  93.00   0.50    0.08    --   47.20 160.00  94.00   70
 20  \w     83.00 108.00   0.50    0.33    --  103.25 160.00  94.00   50
 21  \w     85.00 116.00   0.50    0.33    --  103.25 118.00 -57.00   62
 22  \w    -62.00 -33.00   0.50    0.33    -- -104.50  77.00 150.00   58
 23  \w    -99.00 -67.00   0.50    0.33    -- -104.50  77.00 150.00   64
 24  \w    -60.00 -35.00   0.50    0.33    -- -104.50  61.00 150.00   50
 25  \w    -67.00 -33.00   0.50    0.33    -- -104.50  61.00  60.00   68
 26  \w    -68.00 -32.00   0.50    0.33    -- -104.50  61.00 -60.00   72
 27  \w    -64.00 -33.00   0.50    0.33    -- -104.50  61.00 -90.00   62
 28  \w   -108.00 -34.00   0.50    0.33    -- -104.50 112.00 -72.41  148
 29  \w    -64.00 -38.00   0.50    0.33    -- -104.50 142.00   8.10   52
 30  \w   -122.00 -33.00   0.50    0.33    -- -104.50 141.00  83.07  178
 31  \w   -122.00 -79.00   0.50    0.33    -- -104.50 160.00  94.00   86
 32  \w    -98.00 -73.00   0.50    0.08    --  -47.20 160.00  94.00   50
 33  \w   -124.00 -98.00   0.50    0.33    -- -104.50 142.00   8.10   52
 34  \w   -109.00 -32.00   0.50    0.33    -- -104.50 118.00 -57.00  154
 35  \w   -107.00 -32.00   0.50    0.33    -- -104.50 125.00-180.00  150
 36  \w   -109.00 -64.00   0.50    0.33    -- -104.50 117.00-147.26   90
 37  \w    -91.00 -34.00   0.50    0.08    --  -47.20 118.00 -57.00  114
 38  \w   -174.00 -91.00   0.50    0.33    -- -104.50 -15.00  30.00  166
 39  \w   -174.00-135.00   0.50    0.33    -- -104.50 -64.00  68.73   78
 40  \w   -112.00 -87.00   0.50    0.33    -- -104.50 -64.00  68.73   50
 41  \w   -119.00 -25.00   0.50    0.08    --  -47.20 -77.00 -60.00  188
 42  \w   -173.00-104.00   0.50    0.33    -- -104.50 -81.00 -30.90  138
 43  \w   -118.00 -56.00   0.50    0.08    --  -47.20-160.00  63.00  124
 44  \w   -128.00-103.00   0.50    0.33    -- -104.50-160.00  63.00   50
 45  \w   -119.00 -78.00   0.50    0.08    --  -47.20-125.00 -90.00   82
 46  \w   -126.00 -92.00   0.50    0.33    -- -104.50-118.00-143.00   68
;
_diffrn_measurement_device 'four-circle diffractometer'
_diffrn_measurement_device_type 'XtaLAB Synergy R, HyPix'
_diffrn_measurement_method '\w scans'
_diffrn_orient_matrix_type 'CrysAlisPro convention (1999,Acta A55,543-557)'
_diffrn_orient_matrix_UB_11 -0.0145804000
_diffrn_orient_matrix_UB_12 -0.0417064000
_diffrn_orient_matrix_UB_13 -0.0697511000
_diffrn_orient_matrix_UB_21 -0.0761035000
_diffrn_orient_matrix_UB_22 -0.0023377000
_diffrn_orient_matrix_UB_23 -0.0097870000
_diffrn_orient_matrix_UB_31 -0.0100716000
_diffrn_orient_matrix_UB_32 0.0782390000
_diffrn_orient_matrix_UB_33 -0.0374963000
_diffrn_radiation_monochromator mirror
_diffrn_radiation_probe x-ray
_diffrn_radiation_type 'Cu K\a'
_diffrn_radiation_wavelength 1.54184
_diffrn_reflns_av_R_equivalents 0.0364
_diffrn_reflns_av_unetI/netI 0.0214
_diffrn_reflns_Laue_measured_fraction_full 1.000
_diffrn_reflns_Laue_measured_fraction_max 0.988
_diffrn_reflns_limit_h_max 26
_diffrn_reflns_limit_h_min -26
_diffrn_reflns_limit_k_max 21
_diffrn_reflns_limit_k_min -18
_diffrn_reflns_limit_l_max 25
_diffrn_reflns_limit_l_min -25
_diffrn_reflns_number 106589
_diffrn_reflns_point_group_measured_fraction_full 1.000
_diffrn_reflns_point_group_measured_fraction_max 0.988
_diffrn_reflns_theta_full 67.684
_diffrn_reflns_theta_max 75.759
_diffrn_reflns_theta_min 2.241
_diffrn_source 'Rotating-anode X-ray tube'
_diffrn_source_type 'PhotonJet R (Cu) X-ray Source'
_exptl_absorpt_coefficient_mu 2.073
_exptl_absorpt_correction_T_max 1.00000
_exptl_absorpt_correction_T_min 0.82130
_exptl_absorpt_correction_type multi-scan
_exptl_absorpt_process_details
;
CrysAlisPro 1.171.41.121a (Rigaku Oxford Diffraction, 2021)
Empirical absorption correction using spherical harmonics,
implemented in SCALE3 ABSPACK scaling algorithm.
;
_exptl_crystal_density_diffrn 1.276
_exptl_crystal_description block
_exptl_crystal_F_000 2800
_refine_diff_density_max 0.743
_refine_diff_density_min -1.695
_refine_diff_density_rms 0.101
_refine_ls_extinction_method none
_refine_ls_goodness_of_fit_ref 1.175
_refine_ls_hydrogen_treatment constr
_refine_ls_matrix_type full
_refine_ls_number_parameters 820
_refine_ls_number_reflns 14459
_refine_ls_number_restraints 0
_refine_ls_restrained_S_all 1.175
_refine_ls_R_factor_all 0.0604
_refine_ls_R_factor_gt 0.0578
_refine_ls_shift/su_max 0.001
_refine_ls_shift/su_mean 0.000
_refine_ls_structure_factor_coef Fsqd
_refine_ls_weighting_details 'w=1/[\s^2^(Fo^2^)+(0.2000P)^2^] where P=(Fo^2^+2Fc^2^)/3'
_refine_ls_weighting_scheme calc
_refine_ls_wR_factor_gt 0.2423
_refine_ls_wR_factor_ref 0.2479
_reflns_Friedel_coverage 0.000
_reflns_number_gt 13307
_reflns_number_total 14633
_reflns_threshold_expression 'I > 2\s(I)'
_cod_data_source_file d4py00061g2.cif
_cod_data_source_block tx11828c_auto
_cod_depositor_comments 'Adding full bibliography for 1571184--1571186.cif.'
_cod_original_sg_symbol_H-M 'P 21/c'
_cod_database_code 1571184
_shelx_shelxl_version_number 2018/3
_chemical_oxdiff_formula 'C H N'
_shelx_space_group_comment
;
The symmetry employed for this shelxl refinement is uniquely defined
by the following loop, which should always be used as a source of
symmetry information in preference to the above space-group names.
They are only intended as comments.
;
_olex2_refinement_description
;
1. Fixed Uiso
 At 1.2 times of:
  All C(H) groups, All C(H,H) groups
2.a Ternary CH refined with riding coordinates:
 C85(H85), C35(H35), C59(H59), C22(H22), C48(H48), C72(H72)
2.b Secondary CH2 refined with riding coordinates:
 C89(H89A,H89B), C52(H52A,H52B), C86(H86A,H86B), C49(H49A,H49B), C51(H51A,
 H51B), C50(H50A,H50B), C88(H88A,H88B), C87(H87A,H87B)
2.c Aromatic/amide H refined with riding coordinates:
 C58(H58), C21(H21), C56(H56), C19(H19), C14(H14), C61(H61), C24(H24),
 C34(H34), C65(H65), C10(H10), C64(H64), C28(H28), C71(H71), C84(H84), C8(H8),
 C5(H5), C9(H9), C41(H41), C33(H33), C30(H30), C47(H47), C37(H37), C63(H63),
 C67(H67), C32(H32), C40(H40), C80(H80), C6(H6), C62(H62), C27(H27), C83(H83),
 C70(H70), C31(H31), C78(H78), C25(H25), C69(H69), C26(H26), C81(H81), C39(H39),
  C46(H46), C68(H68), C82(H82), C43(H43), C74(H74), C77(H77), C76(H76),
 C38(H38), C45(H45), C75(H75), C44(H44)
;
_smtbx_masks_void_probe_radius 1.2
_smtbx_masks_void_truncation_radius 1.2
_olex2_submission_special_instructions 'No special instructions were received'
_oxdiff_exptl_absorpt_empirical_details
;
Empirical correction (ABSPACK) includes:
- Absorption correction using spherical harmonics
- Frame scaling
;
_oxdiff_exptl_absorpt_empirical_full_max 2.013
_oxdiff_exptl_absorpt_empirical_full_min 0.616

loop_
_space_group_symop_operation_xyz
'x, y, z'
'-x, y+1/2, -z+1/2'
'-x, -y, -z'
'x, -y-1/2, z-1/2'

loop_
_atom_site_label
_atom_site_type_symbol
_atom_site_fract_x
_atom_site_fract_y
_atom_site_fract_z
_atom_site_U_iso_or_equiv
_atom_site_adp_type
_atom_site_occupancy
_atom_site_site_symmetry_order
_atom_site_calc_flag
_atom_site_refinement_flags_posn
_atom_site_refinement_flags_adp
_atom_site_refinement_flags_occupancy
_atom_site_disorder_assembly
_atom_site_disorder_group
Br2 Br 0.62220(2) 0.32496(2) 0.51009(2) 0.04652(13) Uani 1 1 d . . . . .
Br1 Br 0.80031(2) 0.44765(2) 0.57495(2) 0.04641(14) Uani 1 1 d . . . . .
Ni1 Ni 0.72102(2) 0.36903(3) 0.49557(2) 0.02962(14) Uani 1 1 d . . . . .
N2 N 0.71123(9) 0.40887(11) 0.39982(9) 0.0203(4) Uani 1 1 d . . . . .
N1 N 0.75731(9) 0.27326(10) 0.46318(9) 0.0199(3) Uani 1 1 d . . . . .
C53 C 0.85219(11) 0.20342(13) 0.54296(11) 0.0220(4) Uani 1 1 d . . . . .
C4 C 0.78358(11) 0.20370(12) 0.50079(10) 0.0205(4) Uani 1 1 d . . . . .
C58 C 0.87860(12) 0.13686(13) 0.58059(12) 0.0252(4) Uani 1 1 d . . . . .
H58 H 0.924518 0.136530 0.610690 0.030 Uiso 1 1 calc R U . . .
C1 C 0.75272(10) 0.28021(12) 0.39961(11) 0.0207(4) Uani 1 1 d . . . . .
C16 C 0.61703(11) 0.49054(13) 0.33282(11) 0.0224(4) Uani 1 1 d . . . . .
C85 C 0.66630(12) 0.13958(14) 0.45398(13) 0.0289(5) Uani 1 1 d . . . . .
H85 H 0.652913 0.193713 0.438802 0.035 Uiso 1 1 calc R U . . .
C2 C 0.72995(10) 0.35732(12) 0.36560(11) 0.0203(4) Uani 1 1 d . . . . .
C21 C 0.59375(11) 0.55980(14) 0.29920(12) 0.0263(5) Uani 1 1 d . . . . .
H21 H 0.546417 0.566661 0.276138 0.032 Uiso 1 1 calc R U . . .
C3 C 0.68702(11) 0.48169(12) 0.36686(11) 0.0205(4) Uani 1 1 d . . . . .
C56 C 0.77168(12) 0.07334(13) 0.53284(12) 0.0247(4) Uani 1 1 d . . . . .
H56 H 0.744745 0.028423 0.528747 0.030 Uiso 1 1 calc R U . . .
C18 C 0.73316(11) 0.54142(13) 0.37024(12) 0.0239(4) Uani 1 1 d . . . . .
C13 C 0.73495(11) 0.35358(15) 0.29637(12) 0.0259(4) Uani 1 1 d . . . . .
C57 C 0.83942(12) 0.07100(13) 0.57517(12) 0.0250(4) Uani 1 1 d . . . . .
C19 C 0.70701(12) 0.60958(14) 0.33425(13) 0.0268(5) Uani 1 1 d . . . . .
H19 H 0.737384 0.650186 0.334364 0.032 Uiso 1 1 calc R U . . .
C35 C 0.61020(12) 0.69263(14) 0.25742(13) 0.0296(5) Uani 1 1 d . . . . .
H35 H 0.562753 0.698797 0.257180 0.036 Uiso 1 1 calc R U . . .
C59 C 0.89760(11) 0.27235(13) 0.54431(12) 0.0237(4) Uani 1 1 d . . . . .
H59 H 0.869626 0.319528 0.542159 0.028 Uiso 1 1 calc R U . . .
C36 C 0.64916(13) 0.76323(15) 0.29371(14) 0.0321(5) Uani 1 1 d . . . . .
C60 C 0.91669(11) 0.27231(13) 0.47906(12) 0.0246(4) Uani 1 1 d . . . . .
C55 C 0.74163(11) 0.13949(13) 0.49597(11) 0.0228(4) Uani 1 1 d . . . . .
C20 C 0.63794(11) 0.61961(14) 0.29836(12) 0.0258(4) Uani 1 1 d . . . . .
C11 C 0.76595(11) 0.23052(14) 0.34795(12) 0.0256(4) Uani 1 1 d . . . . .
C23 C 0.56161(11) 0.36995(14) 0.27177(13) 0.0271(5) Uani 1 1 d . . . . .
C22 C 0.56820(11) 0.42469(13) 0.33179(12) 0.0239(4) Uani 1 1 d . . . . .
H22 H 0.589361 0.394607 0.375371 0.029 Uiso 1 1 calc R U . . .
C48 C 0.80832(11) 0.53483(14) 0.40958(13) 0.0275(5) Uani 1 1 d . . . . .
H48 H 0.817133 0.483923 0.433770 0.033 Uiso 1 1 calc R U . . .
C66 C 0.95859(12) 0.27777(14) 0.61093(12) 0.0282(5) Uani 1 1 d . . . . .
C14 C 0.72473(13) 0.40597(18) 0.24322(13) 0.0342(5) Uani 1 1 d . . . . .
H14 H 0.711224 0.457407 0.247414 0.041 Uiso 1 1 calc R U . . .
C61 C 0.93974(13) 0.20630(15) 0.45528(14) 0.0328(5) Uani 1 1 d . . . . .
H61 H 0.944506 0.159466 0.480376 0.039 Uiso 1 1 calc R U . . .
C42 C 0.60535(14) 0.68772(16) 0.18204(14) 0.0344(5) Uani 1 1 d . . . . .
C29 C 0.50235(12) 0.45799(14) 0.33518(12) 0.0259(4) Uani 1 1 d . . . . .
C73 C 0.93969(14) 0.00785(14) 0.66685(13) 0.0327(5) Uani 1 1 d . . . . .
C24 C 0.57002(13) 0.29077(15) 0.28490(15) 0.0339(5) Uani 1 1 d . . . . .
H24 H 0.576607 0.271704 0.330052 0.041 Uiso 1 1 calc R U . . .
C34 C 0.44069(12) 0.45536(15) 0.28221(14) 0.0317(5) Uani 1 1 d . . . . .
H34 H 0.436332 0.427182 0.241303 0.038 Uiso 1 1 calc R U . . .
C72 C 0.86892(13) -0.00299(14) 0.61283(13) 0.0298(5) Uani 1 1 d . . . . .
H72 H 0.838495 -0.019420 0.638532 0.036 Uiso 1 1 calc R U . . .
C7 C 0.76358(13) 0.25088(18) 0.22788(13) 0.0352(6) Uani 1 1 d . . . . .
C12 C 0.75531(11) 0.27738(15) 0.28881(12) 0.0267(5) Uani 1 1 d . . . . .
C65 C 0.91104(13) 0.33992(15) 0.44114(14) 0.0315(5) Uani 1 1 d . . . . .
H65 H 0.896787 0.385789 0.457293 0.038 Uiso 1 1 calc R U . . .
C79 C 0.86702(13) -0.06727(15) 0.56129(14) 0.0315(5) Uani 1 1 d . . . . .
C10 C 0.78408(14) 0.15480(16) 0.34619(15) 0.0349(5) Uani 1 1 d . . . . .
H10 H 0.792093 0.122414 0.385441 0.042 Uiso 1 1 calc R U . . .
C64 C 0.92568(15) 0.34192(18) 0.38051(16) 0.0403(6) Uani 1 1 d . . . . .
H64 H 0.919987 0.388328 0.354670 0.048 Uiso 1 1 calc R U . . .
C28 C 0.55076(13) 0.39612(18) 0.20465(14) 0.0355(5) Uani 1 1 d . . . . .
H28 H 0.544896 0.449619 0.194776 0.043 Uiso 1 1 calc R U . . .
C89 C 0.64649(15) 0.0886(2) 0.38847(16) 0.0425(7) Uani 1 1 d . . . . .
H89A H 0.653451 0.116157 0.349301 0.051 Uiso 1 1 calc R U . . .
H89B H 0.673087 0.040222 0.397248 0.051 Uiso 1 1 calc R U . . .
C71 C 0.95265(15) 0.31877(16) 0.66655(14) 0.0351(6) Uani 1 1 d . . . . .
H71 H 0.911124 0.343743 0.662210 0.042 Uiso 1 1 calc R U . . .
C84 C 0.84638(16) -0.14058(17) 0.57116(16) 0.0412(6) Uani 1 1 d . . . . .
H84 H 0.831664 -0.150065 0.609264 0.049 Uiso 1 1 calc R U . . .
C8 C 0.78075(16) 0.1722(2) 0.22638(16) 0.0442(7) Uani 1 1 d . . . . .
H8 H 0.785591 0.150825 0.185777 0.053 Uiso 1 1 calc R U . . .
C5 C 0.73508(16) 0.3804(2) 0.18241(15) 0.0446(7) Uani 1 1 d . . . . .
H5 H 0.729000 0.415982 0.145679 0.054 Uiso 1 1 calc R U . . .
C9 C 0.79049(16) 0.12632(19) 0.28408(17) 0.0441(7) Uani 1 1 d . . . . .
H9 H 0.801917 0.073668 0.281993 0.053 Uiso 1 1 calc R U . . .
C41 C 0.70139(15) 0.79558(17) 0.27589(17) 0.0391(6) Uani 1 1 d . . . . .
H41 H 0.712461 0.775221 0.238216 0.047 Uiso 1 1 calc R U . . .
C33 C 0.38415(13) 0.49404(18) 0.28818(17) 0.0412(6) Uani 1 1 d . . . . .
H33 H 0.342367 0.493524 0.250528 0.049 Uiso 1 1 calc R U . . .
C30 C 0.50613(14) 0.49600(18) 0.39650(15) 0.0390(6) Uani 1 1 d . . . . .
H30 H 0.547706 0.496171 0.434432 0.047 Uiso 1 1 calc R U . . .
C47 C 0.56663(16) 0.7423(2) 0.13518(17) 0.0472(7) Uani 1 1 d . . . . .
H47 H 0.544369 0.781986 0.150908 0.057 Uiso 1 1 calc R U . . .
C37 C 0.63342(18) 0.79429(18) 0.34879(17) 0.0449(7) Uani 1 1 d . . . . .
H37 H 0.597837 0.772632 0.361531 0.054 Uiso 1 1 calc R U . . .
C63 C 0.94881(16) 0.2757(2) 0.35742(16) 0.0437(6) Uani 1 1 d . . . . .
H63 H 0.959627 0.276825 0.316200 0.052 Uiso 1 1 calc R U . . .
C67 C 1.01942(15) 0.24229(19) 0.61928(16) 0.0439(7) Uani 1 1 d . . . . .
H67 H 1.024497 0.213984 0.581821 0.053 Uiso 1 1 calc R U . . .
C32 C 0.38878(14) 0.53281(19) 0.34831(18) 0.0422(6) Uani 1 1 d . . . . .
H32 H 0.350519 0.558771 0.352463 0.051 Uiso 1 1 calc R U . . .
C40 C 0.73747(17) 0.85787(19) 0.3133(2) 0.0516(8) Uani 1 1 d . . . . .
H40 H 0.773299 0.879718 0.301060 0.062 Uiso 1 1 calc R U . . .
C80 C 0.88770(15) -0.05388(16) 0.50448(15) 0.0366(6) Uani 1 1 d . . . . .
H80 H 0.900435 -0.003499 0.495716 0.044 Uiso 1 1 calc R U . . .
C52 C 0.83633(14) 0.59848(17) 0.46397(17) 0.0411(6) Uani 1 1 d . . . . .
H52A H 0.820936 0.650030 0.444279 0.049 Uiso 1 1 calc R U . . .
H52B H 0.822466 0.590216 0.504857 0.049 Uiso 1 1 calc R U . . .
C6 C 0.75356(16) 0.3062(2) 0.17423(14) 0.0437(7) Uani 1 1 d . . . . .
H6 H 0.759726 0.291549 0.132259 0.052 Uiso 1 1 calc R U . . .
C62 C 0.95581(16) 0.20873(19) 0.39495(16) 0.0423(6) Uani 1 1 d . . . . .
H62 H 0.971802 0.163536 0.379526 0.051 Uiso 1 1 calc R U . . .
C86 C 0.62005(14) 0.1112(2) 0.49325(16) 0.0411(6) Uani 1 1 d . . . . .
H86A H 0.645934 0.078516 0.532996 0.049 Uiso 1 1 calc R U . . .
H86B H 0.600918 0.155394 0.510788 0.049 Uiso 1 1 calc R U . . .
C27 C 0.54846(17) 0.3446(2) 0.15205(16) 0.0464(7) Uani 1 1 d . . . . .
H27 H 0.540394 0.363162 0.106449 0.056 Uiso 1 1 calc R U . . .
C83 C 0.8466(2) -0.20029(18) 0.5271(2) 0.0509(8) Uani 1 1 d . . . . .
H83 H 0.831153 -0.249912 0.534185 0.061 Uiso 1 1 calc R U . . .
C70 C 1.00743(19) 0.3236(2) 0.72906(16) 0.0477(8) Uani 1 1 d . . . . .
H70 H 1.002886 0.352343 0.766556 0.057 Uiso 1 1 calc R U . . .
C31 C 0.45053(17) 0.5331(2) 0.40262(17) 0.0493(8) Uani 1 1 d . . . . .
H31 H 0.454379 0.559144 0.444420 0.059 Uiso 1 1 calc R U . . .
C78 C 0.99750(16) 0.00447(18) 0.64922(17) 0.0425(6) Uani 1 1 d . . . . .
H78 H 0.993837 -0.007005 0.602894 0.051 Uiso 1 1 calc R U . . .
C25 C 0.56879(16) 0.23955(18) 0.23190(19) 0.0453(7) Uani 1 1 d . . . . .
H25 H 0.575522 0.186071 0.241544 0.054 Uiso 1 1 calc R U . . .
C69 C 1.06711(19) 0.2875(2) 0.73641(17) 0.0533(8) Uani 1 1 d . . . . .
H69 H 1.103793 0.290332 0.779135 0.064 Uiso 1 1 calc R U . . .
C26 C 0.55785(17) 0.2663(2) 0.16570(19) 0.0521(8) Uani 1 1 d . . . . .
H26 H 0.556758 0.231363 0.129755 0.063 Uiso 1 1 calc R U . . .
C81 C 0.88966(17) -0.11482(19) 0.46042(17) 0.0435(6) Uani 1 1 d . . . . .
H81 H 0.904780 -0.105872 0.422511 0.052 Uiso 1 1 calc R U . . .
C39 C 0.72198(19) 0.8880(2) 0.3674(2) 0.0575(9) Uani 1 1 d . . . . .
H39 H 0.747225 0.930232 0.392787 0.069 Uiso 1 1 calc R U . . .
C46 C 0.5604(2) 0.7390(3) 0.06589(19) 0.0603(10) Uani 1 1 d . . . . .
H46 H 0.532091 0.775109 0.034340 0.072 Uiso 1 1 calc R U . . .
C49 C 0.85410(14) 0.5416(2) 0.36589(19) 0.0462(7) Uani 1 1 d . . . . .
H49A H 0.839182 0.584164 0.331963 0.055 Uiso 1 1 calc R U . . .
H49B H 0.854677 0.493057 0.340904 0.055 Uiso 1 1 calc R U . . .
C51 C 0.91333(16) 0.5895(2) 0.4827(2) 0.0577(9) Uani 1 1 d . . . . .
H51A H 0.936168 0.639852 0.495905 0.069 Uiso 1 1 calc R U . . .
H51B H 0.931552 0.553524 0.522171 0.069 Uiso 1 1 calc R U . . .
C68 C 1.07410(18) 0.2469(2) 0.68177(19) 0.0557(9) Uani 1 1 d . . . . .
H68 H 1.115802 0.222188 0.686404 0.067 Uiso 1 1 calc R U . . .
C82 C 0.86971(18) -0.18757(18) 0.47197(18) 0.0462(7) Uani 1 1 d . . . . .
H82 H 0.871677 -0.228953 0.442499 0.055 Uiso 1 1 calc R U . . .
C43 C 0.6386(3) 0.6325(2) 0.15684(19) 0.0606(10) Uani 1 1 d . . . . .
H43 H 0.664637 0.593868 0.187125 0.073 Uiso 1 1 calc R U . . .
C50 C 0.92491(15) 0.5588(2) 0.4208(2) 0.0578(10) Uani 1 1 d . . . . .
H50A H 0.952296 0.511063 0.432532 0.069 Uiso 1 1 calc R U . . .
H50B H 0.949544 0.596981 0.402631 0.069 Uiso 1 1 calc R U . . .
C74 C 0.9456(2) 0.0233(2) 0.73432(17) 0.0545(8) Uani 1 1 d . . . . .
H74 H 0.906259 0.025416 0.747072 0.065 Uiso 1 1 calc R U . . .
C77 C 1.06137(18) 0.0178(2) 0.6990(2) 0.0565(9) Uani 1 1 d . . . . .
H77 H 1.100958 0.015890 0.686564 0.068 Uiso 1 1 calc R U . . .
C76 C 1.0664(2) 0.0339(2) 0.7671(2) 0.0657(12) Uani 1 1 d . . . . .
H76 H 1.109599 0.043324 0.801149 0.079 Uiso 1 1 calc R U . . .
C88 C 0.57178(19) 0.0726(3) 0.3741(2) 0.0665(11) Uani 1 1 d . . . . .
H88A H 0.543684 0.115607 0.347651 0.080 Uiso 1 1 calc R U . . .
H88B H 0.557782 0.024607 0.347022 0.080 Uiso 1 1 calc R U . . .
C38 C 0.6698(2) 0.8570(2) 0.3852(2) 0.0588(9) Uani 1 1 d . . . . .
H38 H 0.658543 0.878564 0.422326 0.071 Uiso 1 1 calc R U . . .
C45 C 0.5937(3) 0.6853(3) 0.0425(2) 0.0753(13) Uani 1 1 d . . . . .
H45 H 0.588910 0.683942 -0.005173 0.090 Uiso 1 1 calc R U . . .
C75 C 1.0102(3) 0.0360(3) 0.7846(2) 0.0752(13) Uani 1 1 d . . . . .
H75 H 1.014092 0.046180 0.831234 0.090 Uiso 1 1 calc R U . . .
C44 C 0.6345(3) 0.6329(3) 0.0876(2) 0.0825(16) Uani 1 1 d . . . . .
H44 H 0.659934 0.596883 0.071742 0.099 Uiso 1 1 calc R U . . .
C87 C 0.5639(2) 0.0650(4) 0.4416(3) 0.0830(15) Uani 1 1 d . . . . .
H87A H 0.567099 0.010230 0.455567 0.100 Uiso 1 1 calc R U . . .
H87B H 0.519006 0.084915 0.439502 0.100 Uiso 1 1 calc R U . . .

loop_
_atom_site_aniso_label
_atom_site_aniso_U_11
_atom_site_aniso_U_22
_atom_site_aniso_U_33
_atom_site_aniso_U_23
_atom_site_aniso_U_13
_atom_site_aniso_U_12
Br2 0.0480(2) 0.0465(2) 0.0541(2) -0.00285(13) 0.02913(17) 0.00245(12)
Br1 0.0571(2) 0.0395(2) 0.0341(2) -0.00389(11) 0.00457(16) -0.00425(12)
Ni1 0.0367(3) 0.0287(3) 0.0230(2) -0.00051(15) 0.00964(19) 0.00497(16)
N2 0.0170(8) 0.0211(9) 0.0196(8) 0.0011(6) 0.0021(6) 0.0019(6)
N1 0.0202(8) 0.0184(8) 0.0193(8) 0.0005(6) 0.0044(6) 0.0045(6)
C53 0.0213(10) 0.0216(10) 0.0209(10) -0.0009(8) 0.0042(8) 0.0017(8)
C4 0.0229(10) 0.0196(10) 0.0167(9) 0.0010(7) 0.0039(8) 0.0049(7)
C58 0.0241(10) 0.0231(11) 0.0238(10) 0.0019(8) 0.0021(8) 0.0035(8)
C1 0.0186(9) 0.0191(10) 0.0215(10) 0.0001(8) 0.0030(7) 0.0030(7)
C16 0.0204(10) 0.0228(10) 0.0220(10) 0.0005(8) 0.0047(8) 0.0008(8)
C85 0.0227(11) 0.0300(12) 0.0285(12) -0.0028(9) 0.0019(9) 0.0008(8)
C2 0.0191(9) 0.0224(10) 0.0170(9) 0.0025(7) 0.0030(7) 0.0019(7)
C21 0.0185(9) 0.0293(11) 0.0271(11) 0.0055(9) 0.0026(8) 0.0032(8)
C3 0.0204(9) 0.0178(10) 0.0212(9) 0.0018(7) 0.0044(8) 0.0026(7)
C56 0.0268(10) 0.0221(10) 0.0234(10) -0.0006(8) 0.0062(9) -0.0006(8)
C18 0.0184(9) 0.0208(10) 0.0285(11) 0.0014(8) 0.0029(8) 0.0011(8)
C13 0.0224(10) 0.0353(12) 0.0195(10) 0.0011(9) 0.0064(8) 0.0008(8)
C57 0.0281(11) 0.0224(10) 0.0227(10) 0.0024(8) 0.0062(9) 0.0056(8)
C19 0.0225(10) 0.0221(11) 0.0321(12) 0.0055(9) 0.0049(9) 0.0018(8)
C35 0.0254(11) 0.0267(11) 0.0330(12) 0.0092(9) 0.0050(9) 0.0078(9)
C59 0.0226(10) 0.0223(10) 0.0227(10) -0.0006(8) 0.0030(8) 0.0002(8)
C36 0.0303(12) 0.0269(11) 0.0335(12) 0.0081(9) 0.0037(10) 0.0088(9)
C60 0.0177(9) 0.0263(11) 0.0257(11) 0.0000(8) 0.0023(8) -0.0002(8)
C55 0.0235(10) 0.0219(10) 0.0204(10) -0.0020(8) 0.0041(8) 0.0013(8)
C20 0.0230(10) 0.0231(11) 0.0283(11) 0.0053(8) 0.0050(9) 0.0036(8)
C11 0.0229(10) 0.0292(11) 0.0229(10) -0.0040(9) 0.0056(8) 0.0037(8)
C23 0.0188(10) 0.0291(12) 0.0313(12) -0.0016(9) 0.0059(9) -0.0003(8)
C22 0.0194(9) 0.0251(11) 0.0243(10) 0.0015(8) 0.0040(8) 0.0003(8)
C48 0.0178(10) 0.0226(10) 0.0365(12) 0.0030(9) 0.0023(9) 0.0009(8)
C66 0.0295(11) 0.0243(11) 0.0246(11) -0.0002(8) 0.0012(9) -0.0049(8)
C14 0.0319(12) 0.0456(15) 0.0247(12) 0.0078(10) 0.0091(10) 0.0014(10)
C61 0.0333(12) 0.0301(12) 0.0346(13) 0.0001(10) 0.0112(10) 0.0055(10)
C42 0.0306(12) 0.0362(13) 0.0308(13) 0.0073(10) 0.0031(10) -0.0001(10)
C29 0.0218(10) 0.0278(11) 0.0269(11) 0.0012(8) 0.0070(9) -0.0002(8)
C73 0.0397(13) 0.0223(11) 0.0284(12) 0.0049(9) 0.0019(10) 0.0089(9)
C24 0.0255(11) 0.0310(12) 0.0426(14) -0.0039(10) 0.0085(10) -0.0009(9)
C34 0.0223(11) 0.0349(13) 0.0339(13) -0.0045(10) 0.0043(10) 0.0004(9)
C72 0.0346(12) 0.0241(11) 0.0282(12) 0.0059(9) 0.0077(9) 0.0055(9)
C7 0.0295(12) 0.0536(16) 0.0243(12) -0.0099(11) 0.0115(9) -0.0001(11)
C12 0.0197(10) 0.0394(13) 0.0195(10) -0.0050(9) 0.0049(8) 0.0008(9)
C65 0.0283(11) 0.0299(12) 0.0343(12) 0.0058(10) 0.0080(10) 0.0031(9)
C79 0.0331(12) 0.0272(12) 0.0314(12) 0.0028(9) 0.0072(10) 0.0039(9)
C10 0.0349(13) 0.0321(13) 0.0358(13) -0.0079(10) 0.0095(10) 0.0080(10)
C64 0.0383(14) 0.0425(15) 0.0413(15) 0.0143(12) 0.0152(12) 0.0026(11)
C28 0.0309(12) 0.0431(15) 0.0292(12) -0.0042(10) 0.0062(10) -0.0007(10)
C89 0.0318(13) 0.0515(17) 0.0344(14) -0.0157(12) -0.0012(11) -0.0057(11)
C71 0.0394(14) 0.0367(13) 0.0266(12) -0.0050(10) 0.0079(11) -0.0061(10)
C84 0.0473(16) 0.0333(14) 0.0412(15) 0.0019(11) 0.0131(12) 0.0023(11)
C8 0.0437(15) 0.0588(19) 0.0322(14) -0.0189(13) 0.0155(12) 0.0055(13)
C5 0.0437(15) 0.069(2) 0.0238(12) 0.0086(12) 0.0144(11) 0.0036(14)
C9 0.0454(15) 0.0421(16) 0.0449(16) -0.0174(12) 0.0156(13) 0.0090(12)
C41 0.0335(13) 0.0344(14) 0.0453(15) 0.0054(11) 0.0081(11) 0.0014(10)
C33 0.0221(11) 0.0463(16) 0.0508(17) -0.0040(13) 0.0070(11) 0.0020(10)
C30 0.0316(13) 0.0542(17) 0.0281(12) -0.0082(11) 0.0063(10) 0.0063(11)
C47 0.0356(14) 0.0593(19) 0.0408(16) 0.0209(14) 0.0056(12) 0.0115(13)
C37 0.0556(18) 0.0364(15) 0.0426(16) 0.0023(12) 0.0165(14) 0.0102(13)
C63 0.0440(15) 0.0543(18) 0.0360(14) 0.0008(13) 0.0179(12) 0.0002(13)
C67 0.0337(14) 0.0484(16) 0.0377(15) -0.0067(12) -0.0032(11) 0.0086(12)
C32 0.0291(12) 0.0489(16) 0.0510(17) -0.0004(13) 0.0167(12) 0.0058(11)
C40 0.0380(15) 0.0342(15) 0.071(2) 0.0042(14) 0.0040(15) -0.0041(12)
C80 0.0411(14) 0.0334(14) 0.0353(14) -0.0019(10) 0.0133(11) 0.0028(10)
C52 0.0287(13) 0.0365(14) 0.0474(16) -0.0037(12) -0.0005(11) -0.0027(10)
C6 0.0410(15) 0.070(2) 0.0227(12) -0.0040(12) 0.0148(11) -0.0022(14)
C62 0.0474(16) 0.0429(16) 0.0399(15) -0.0049(12) 0.0192(13) 0.0031(12)
C86 0.0313(13) 0.0504(16) 0.0409(15) -0.0016(13) 0.0115(11) -0.0074(11)
C27 0.0420(15) 0.065(2) 0.0335(14) -0.0110(14) 0.0142(12) -0.0046(14)
C83 0.062(2) 0.0267(14) 0.060(2) -0.0025(13) 0.0153(16) -0.0070(13)
C70 0.0579(19) 0.0503(18) 0.0284(14) -0.0076(12) 0.0063(13) -0.0129(14)
C31 0.0437(16) 0.068(2) 0.0377(15) -0.0078(14) 0.0160(13) 0.0116(15)
C78 0.0402(15) 0.0407(15) 0.0392(15) 0.0039(12) 0.0040(12) 0.0079(12)
C25 0.0374(14) 0.0367(15) 0.0594(19) -0.0144(13) 0.0135(13) -0.0003(11)
C69 0.0525(18) 0.0515(18) 0.0352(15) -0.0019(13) -0.0115(13) -0.0118(14)
C26 0.0420(16) 0.064(2) 0.0514(18) -0.0275(16) 0.0176(14) -0.0058(14)
C81 0.0494(16) 0.0412(15) 0.0411(15) -0.0031(12) 0.0169(13) 0.0063(12)
C39 0.0491(18) 0.0394(16) 0.066(2) -0.0108(15) -0.0039(16) 0.0036(14)
C46 0.0548(19) 0.081(3) 0.0385(17) 0.0269(17) 0.0071(14) 0.0087(18)
C49 0.0250(12) 0.0572(18) 0.0560(18) 0.0103(14) 0.0133(12) 0.0057(12)
C51 0.0261(14) 0.056(2) 0.072(2) -0.0041(17) -0.0069(14) -0.0053(13)
C68 0.0368(15) 0.068(2) 0.0461(18) -0.0084(16) -0.0071(13) 0.0078(14)
C82 0.0501(17) 0.0351(15) 0.0492(17) -0.0113(12) 0.0115(14) 0.0029(12)
C43 0.094(3) 0.0486(19) 0.0375(16) 0.0040(13) 0.0200(18) 0.0257(18)
C50 0.0217(13) 0.0472(18) 0.097(3) 0.0108(18) 0.0114(15) -0.0027(11)
C74 0.0563(19) 0.067(2) 0.0339(15) -0.0076(14) 0.0075(14) 0.0161(17)
C77 0.0359(15) 0.056(2) 0.064(2) 0.0087(16) 0.0007(15) 0.0082(14)
C76 0.055(2) 0.056(2) 0.055(2) 0.0044(17) -0.0218(17) 0.0088(16)
C88 0.0353(16) 0.088(3) 0.063(2) -0.027(2) -0.0007(15) -0.0212(17)
C38 0.069(2) 0.0499(19) 0.0487(18) -0.0117(15) 0.0090(16) 0.0113(17)
C45 0.098(4) 0.090(3) 0.0322(18) 0.0028(18) 0.014(2) -0.007(3)
C75 0.075(3) 0.091(3) 0.0395(19) -0.016(2) -0.0066(18) 0.011(2)
C44 0.137(5) 0.072(3) 0.042(2) -0.0035(18) 0.035(3) 0.022(3)
C87 0.047(2) 0.124(4) 0.074(3) -0.005(3) 0.016(2) -0.040(3)

loop_
_atom_type_symbol
_atom_type_description
_atom_type_scat_dispersion_real
_atom_type_scat_dispersion_imag
_atom_type_scat_source
C C 0.0181 0.0091 'International Tables Vol C Tables 4.2.6.8 and 6.1.1.4'
H H 0.0000 0.0000 'International Tables Vol C Tables 4.2.6.8 and 6.1.1.4'
Br Br -0.6763 1.2805 'International Tables Vol C Tables 4.2.6.8 and 6.1.1.4'
N N 0.0311 0.0180 'International Tables Vol C Tables 4.2.6.8 and 6.1.1.4'
Ni Ni -3.0029 0.5091 'International Tables Vol C Tables 4.2.6.8 and 6.1.1.4'

loop_
_geom_angle_atom_site_label_1
_geom_angle_atom_site_label_2
_geom_angle_atom_site_label_3
_geom_angle
_geom_angle_site_symmetry_1
_geom_angle_site_symmetry_3
_geom_angle_publ_flag
Br2 Ni1 Br1 123.86(2) . . ?
N2 Ni1 Br2 116.05(5) . . ?
N2 Ni1 Br1 106.84(5) . . ?
N2 Ni1 N1 83.44(7) . . ?
N1 Ni1 Br2 102.93(6) . . ?
N1 Ni1 Br1 116.78(5) . . ?
C2 N2 Ni1 110.29(14) . . ?
C2 N2 C3 118.66(18) . . ?
C3 N2 Ni1 131.05(14) . . ?
C4 N1 Ni1 128.91(14) . . ?
C1 N1 Ni1 110.55(14) . . ?
C1 N1 C4 120.51(18) . . ?
C4 C53 C59 120.74(19) . . ?
C58 C53 C4 118.3(2) . . ?
C58 C53 C59 120.90(19) . . ?
C53 C4 N1 117.25(19) . . ?
C55 C4 N1 120.93(19) . . ?
C55 C4 C53 121.81(19) . . ?
C53 C58 H58 119.2 . . ?
C57 C58 C53 121.7(2) . . ?
C57 C58 H58 119.2 . . ?
N1 C1 C2 117.15(18) . . ?
N1 C1 C11 135.7(2) . . ?
C11 C1 C2 107.14(18) . . ?
C21 C16 C3 118.2(2) . . ?
C21 C16 C22 121.34(19) . . ?
C3 C16 C22 120.45(19) . . ?
C55 C85 H85 107.7 . . ?
C55 C85 C89 114.3(2) . . ?
C55 C85 C86 114.9(2) . . ?
C89 C85 H85 107.7 . . ?
C86 C85 H85 107.7 . . ?
C86 C85 C89 104.1(2) . . ?
N2 C2 C1 118.24(19) . . ?
N2 C2 C13 134.7(2) . . ?
C13 C2 C1 107.09(18) . . ?
C16 C21 H21 119.1 . . ?
C16 C21 C20 121.9(2) . . ?
C20 C21 H21 119.1 . . ?
C16 C3 N2 118.06(19) . . ?
C16 C3 C18 122.0(2) . . ?
C18 C3 N2 119.91(18) . . ?
C57 C56 H56 118.8 . . ?
C57 C56 C55 122.4(2) . . ?
C55 C56 H56 118.8 . . ?
C3 C18 C48 123.12(19) . . ?
C19 C18 C3 117.3(2) . . ?
C19 C18 C48 119.6(2) . . ?
C14 C13 C2 134.2(2) . . ?
C14 C13 C12 120.0(2) . . ?
C12 C13 C2 105.9(2) . . ?
C58 C57 C72 121.9(2) . . ?
C56 C57 C58 118.4(2) . . ?
C56 C57 C72 119.6(2) . . ?
C18 C19 H19 118.9 . . ?
C20 C19 C18 122.1(2) . . ?
C20 C19 H19 118.9 . . ?
C36 C35 H35 106.4 . . ?
C36 C35 C20 111.2(2) . . ?
C36 C35 C42 112.5(2) . . ?
C20 C35 H35 106.4 . . ?
C42 C35 H35 106.4 . . ?
C42 C35 C20 113.3(2) . . ?
C53 C59 H59 106.8 . . ?
C53 C59 C60 109.56(18) . . ?
C60 C59 H59 106.8 . . ?
C66 C59 C53 113.09(19) . . ?
C66 C59 H59 106.8 . . ?
C66 C59 C60 113.40(19) . . ?
C41 C36 C35 122.5(3) . . ?
C41 C36 C37 119.2(3) . . ?
C37 C36 C35 118.3(3) . . ?
C61 C60 C59 122.4(2) . . ?
C65 C60 C59 119.6(2) . . ?
C65 C60 C61 118.0(2) . . ?
C4 C55 C85 123.0(2) . . ?
C56 C55 C4 117.3(2) . . ?
C56 C55 C85 119.7(2) . . ?
C21 C20 C35 119.8(2) . . ?
C19 C20 C21 118.4(2) . . ?
C19 C20 C35 121.8(2) . . ?
C12 C11 C1 105.7(2) . . ?
C10 C11 C1 134.9(2) . . ?
C10 C11 C12 119.4(2) . . ?
C24 C23 C22 119.0(2) . . ?
C28 C23 C22 122.4(2) . . ?
C28 C23 C24 118.5(2) . . ?
C16 C22 H22 106.8 . . ?
C23 C22 C16 110.55(19) . . ?
C23 C22 H22 106.8 . . ?
C29 C22 C16 109.25(19) . . ?
C29 C22 C23 116.25(19) . . ?
C29 C22 H22 106.8 . . ?
C18 C48 H48 108.3 . . ?
C18 C48 C52 113.8(2) . . ?
C18 C48 C49 115.5(2) . . ?
C52 C48 H48 108.3 . . ?
C49 C48 H48 108.3 . . ?
C49 C48 C52 102.2(2) . . ?
C71 C66 C59 119.1(2) . . ?
C67 C66 C59 122.9(2) . . ?
C67 C66 C71 118.0(2) . . ?
C13 C14 H14 121.2 . . ?
C13 C14 C5 117.7(3) . . ?
C5 C14 H14 121.2 . . ?
C60 C61 H61 119.8 . . ?
C62 C61 C60 120.4(3) . . ?
C62 C61 H61 119.8 . . ?
C47 C42 C35 119.0(3) . . ?
C43 C42 C35 123.6(3) . . ?
C43 C42 C47 117.4(3) . . ?
C34 C29 C22 125.0(2) . . ?
C34 C29 C30 118.4(2) . . ?
C30 C29 C22 116.7(2) . . ?
C78 C73 C72 121.7(2) . . ?
C74 C73 C72 119.0(3) . . ?
C74 C73 C78 119.3(3) . . ?
C23 C24 H24 119.8 . . ?
C25 C24 C23 120.4(3) . . ?
C25 C24 H24 119.8 . . ?
C29 C34 H34 119.7 . . ?
C29 C34 C33 120.5(3) . . ?
C33 C34 H34 119.7 . . ?
C57 C72 C73 113.0(2) . . ?
C57 C72 H72 106.8 . . ?
C57 C72 C79 110.8(2) . . ?
C73 C72 H72 106.8 . . ?
C79 C72 C73 112.4(2) . . ?
C79 C72 H72 106.8 . . ?
C12 C7 C8 116.6(3) . . ?
C12 C7 C6 116.2(3) . . ?
C8 C7 C6 127.2(3) . . ?
C13 C12 C11 114.1(2) . . ?
C7 C12 C13 122.7(2) . . ?
C7 C12 C11 123.2(2) . . ?
C60 C65 H65 119.2 . . ?
C64 C65 C60 121.6(3) . . ?
C64 C65 H65 119.2 . . ?
C84 C79 C72 120.3(3) . . ?
C84 C79 C80 118.6(3) . . ?
C80 C79 C72 121.0(2) . . ?
C11 C10 H10 121.0 . . ?
C11 C10 C9 118.1(3) . . ?
C9 C10 H10 121.0 . . ?
C65 C64 H64 120.1 . . ?
C65 C64 C63 119.8(3) . . ?
C63 C64 H64 120.1 . . ?
C23 C28 H28 119.7 . . ?
C27 C28 C23 120.7(3) . . ?
C27 C28 H28 119.7 . . ?
C85 C89 H89A 111.2 . . ?
C85 C89 H89B 111.2 . . ?
H89A C89 H89B 109.1 . . ?
C88 C89 C85 103.0(3) . . ?
C88 C89 H89A 111.2 . . ?
C88 C89 H89B 111.2 . . ?
C66 C71 H71 119.7 . . ?
C66 C71 C70 120.6(3) . . ?
C70 C71 H71 119.7 . . ?
C79 C84 H84 119.2 . . ?
C83 C84 C79 121.6(3) . . ?
C83 C84 H84 119.2 . . ?
C7 C8 H8 120.0 . . ?
C9 C8 C7 120.0(3) . . ?
C9 C8 H8 120.0 . . ?
C14 C5 H5 118.7 . . ?
C6 C5 C14 122.7(3) . . ?
C6 C5 H5 118.7 . . ?
C10 C9 H9 118.7 . . ?
C8 C9 C10 122.7(3) . . ?
C8 C9 H9 118.7 . . ?
C36 C41 H41 120.1 . . ?
C36 C41 C40 119.9(3) . . ?
C40 C41 H41 120.1 . . ?
C34 C33 H33 119.7 . . ?
C32 C33 C34 120.6(3) . . ?
C32 C33 H33 119.7 . . ?
C29 C30 H30 119.5 . . ?
C31 C30 C29 121.0(3) . . ?
C31 C30 H30 119.5 . . ?
C42 C47 H47 119.7 . . ?
C46 C47 C42 120.6(3) . . ?
C46 C47 H47 119.7 . . ?
C36 C37 H37 120.0 . . ?
C38 C37 C36 120.1(3) . . ?
C38 C37 H37 120.0 . . ?
C64 C63 H63 120.4 . . ?
C62 C63 C64 119.3(3) . . ?
C62 C63 H63 120.4 . . ?
C66 C67 H67 119.3 . . ?
C66 C67 C68 121.5(3) . . ?
C68 C67 H67 119.3 . . ?
C33 C32 H32 120.7 . . ?
C33 C32 C31 118.7(3) . . ?
C31 C32 H32 120.7 . . ?
C41 C40 H40 119.6 . . ?
C39 C40 C41 120.7(3) . . ?
C39 C40 H40 119.6 . . ?
C79 C80 H80 120.0 . . ?
C79 C80 C81 120.0(3) . . ?
C81 C80 H80 120.0 . . ?
C48 C52 H52A 111.3 . . ?
C48 C52 H52B 111.3 . . ?
H52A C52 H52B 109.2 . . ?
C51 C52 C48 102.5(2) . . ?
C51 C52 H52A 111.3 . . ?
C51 C52 H52B 111.3 . . ?
C7 C6 H6 119.6 . . ?
C5 C6 C7 120.8(3) . . ?
C5 C6 H6 119.6 . . ?
C61 C62 H62 119.6 . . ?
C63 C62 C61 120.9(3) . . ?
C63 C62 H62 119.6 . . ?
C85 C86 H86A 110.5 . . ?
C85 C86 H86B 110.5 . . ?
H86A C86 H86B 108.7 . . ?
C87 C86 C85 106.2(3) . . ?
C87 C86 H86A 110.5 . . ?
C87 C86 H86B 110.5 . . ?
C28 C27 H27 119.7 . . ?
C26 C27 C28 120.5(3) . . ?
C26 C27 H27 119.7 . . ?
C84 C83 H83 120.1 . . ?
C84 C83 C82 119.8(3) . . ?
C82 C83 H83 120.1 . . ?
C71 C70 H70 119.8 . . ?
C69 C70 C71 120.5(3) . . ?
C69 C70 H70 119.8 . . ?
C30 C31 C32 120.7(3) . . ?
C30 C31 H31 119.6 . . ?
C32 C31 H31 119.6 . . ?
C73 C78 H78 119.7 . . ?
C73 C78 C77 120.6(3) . . ?
C77 C78 H78 119.7 . . ?
C24 C25 H25 119.8 . . ?
C26 C25 C24 120.4(3) . . ?
C26 C25 H25 119.8 . . ?
C70 C69 H69 120.1 . . ?
C70 C69 C68 119.8(3) . . ?
C68 C69 H69 120.1 . . ?
C27 C26 H26 120.3 . . ?
C25 C26 C27 119.5(3) . . ?
C25 C26 H26 120.3 . . ?
C80 C81 H81 119.9 . . ?
C82 C81 C80 120.2(3) . . ?
C82 C81 H81 119.9 . . ?
C40 C39 H39 120.0 . . ?
C40 C39 C38 120.0(3) . . ?
C38 C39 H39 120.0 . . ?
C47 C46 H46 119.4 . . ?
C45 C46 C47 121.2(3) . . ?
C45 C46 H46 119.4 . . ?
C48 C49 H49A 111.2 . . ?
C48 C49 H49B 111.2 . . ?
C48 C49 C50 103.0(3) . . ?
H49A C49 H49B 109.1 . . ?
C50 C49 H49A 111.2 . . ?
C50 C49 H49B 111.2 . . ?
C52 C51 H51A 110.3 . . ?
C52 C51 H51B 110.3 . . ?
H51A C51 H51B 108.6 . . ?
C50 C51 C52 106.9(3) . . ?
C50 C51 H51A 110.3 . . ?
C50 C51 H51B 110.3 . . ?
C67 C68 H68 120.2 . . ?
C69 C68 C67 119.7(3) . . ?
C69 C68 H68 120.2 . . ?
C83 C82 H82 120.1 . . ?
C81 C82 C83 119.8(3) . . ?
C81 C82 H82 120.1 . . ?
C42 C43 H43 119.5 . . ?
C42 C43 C44 120.9(4) . . ?
C44 C43 H43 119.5 . . ?
C49 C50 H50A 110.3 . . ?
C49 C50 H50B 110.3 . . ?
C51 C50 C49 107.2(3) . . ?
C51 C50 H50A 110.3 . . ?
C51 C50 H50B 110.3 . . ?
H50A C50 H50B 108.5 . . ?
C73 C74 H74 120.0 . . ?
C73 C74 C75 120.1(4) . . ?
C75 C74 H74 120.0 . . ?
C78 C77 H77 120.3 . . ?
C76 C77 C78 119.4(4) . . ?
C76 C77 H77 120.3 . . ?
C77 C76 H76 119.9 . . ?
C75 C76 C77 120.1(3) . . ?
C75 C76 H76 119.9 . . ?
C89 C88 H88A 110.5 . . ?
C89 C88 H88B 110.5 . . ?
H88A C88 H88B 108.7 . . ?
C87 C88 C89 106.2(3) . . ?
C87 C88 H88A 110.5 . . ?
C87 C88 H88B 110.5 . . ?
C37 C38 H38 119.9 . . ?
C39 C38 C37 120.1(4) . . ?
C39 C38 H38 119.9 . . ?
C46 C45 H45 120.1 . . ?
C46 C45 C44 119.8(4) . . ?
C44 C45 H45 120.1 . . ?
C74 C75 H75 119.7 . . ?
C76 C75 C74 120.5(4) . . ?
C76 C75 H75 119.7 . . ?
C43 C44 H44 120.0 . . ?
C45 C44 C43 120.0(4) . . ?
C45 C44 H44 120.0 . . ?
C86 C87 H87A 110.2 . . ?
C86 C87 H87B 110.2 . . ?
C88 C87 C86 107.7(3) . . ?
C88 C87 H87A 110.2 . . ?
C88 C87 H87B 110.2 . . ?
H87A C87 H87B 108.5 . . ?

loop_
_geom_bond_atom_site_label_1
_geom_bond_atom_site_label_2
_geom_bond_distance
_geom_bond_site_symmetry_2
_geom_bond_publ_flag
Br2 Ni1 2.3242(6) . ?
Br1 Ni1 2.3307(5) . ?
Ni1 N2 2.0295(19) . ?
Ni1 N1 2.0343(18) . ?
N2 C2 1.281(3) . ?
N2 C3 1.442(3) . ?
N1 C4 1.438(3) . ?
N1 C1 1.283(3) . ?
C53 C4 1.403(3) . ?
C53 C58 1.396(3) . ?
C53 C59 1.524(3) . ?
C4 C55 1.403(3) . ?
C58 H58 0.9500 . ?
C58 C57 1.391(3) . ?
C1 C2 1.510(3) . ?
C1 C11 1.467(3) . ?
C16 C21 1.390(3) . ?
C16 C3 1.402(3) . ?
C16 C22 1.531(3) . ?
C85 H85 1.0000 . ?
C85 C55 1.519(3) . ?
C85 C89 1.545(4) . ?
C85 C86 1.541(4) . ?
C2 C13 1.464(3) . ?
C21 H21 0.9500 . ?
C21 C20 1.397(3) . ?
C3 C18 1.404(3) . ?
C56 H56 0.9500 . ?
C56 C57 1.390(3) . ?
C56 C55 1.402(3) . ?
C18 C19 1.404(3) . ?
C18 C48 1.510(3) . ?
C13 C14 1.381(4) . ?
C13 C12 1.415(4) . ?
C57 C72 1.518(3) . ?
C19 H19 0.9500 . ?
C19 C20 1.394(3) . ?
C35 H35 1.0000 . ?
C35 C36 1.520(4) . ?
C35 C20 1.523(3) . ?
C35 C42 1.520(4) . ?
C59 H59 1.0000 . ?
C59 C60 1.526(3) . ?
C59 C66 1.523(3) . ?
C36 C41 1.388(4) . ?
C36 C37 1.393(4) . ?
C60 C61 1.396(3) . ?
C60 C65 1.392(3) . ?
C11 C12 1.416(3) . ?
C11 C10 1.373(4) . ?
C23 C22 1.526(3) . ?
C23 C24 1.401(4) . ?
C23 C28 1.395(4) . ?
C22 H22 1.0000 . ?
C22 C29 1.522(3) . ?
C48 H48 1.0000 . ?
C48 C52 1.538(4) . ?
C48 C49 1.529(4) . ?
C66 C71 1.389(4) . ?
C66 C67 1.374(4) . ?
C14 H14 0.9500 . ?
C14 C5 1.412(4) . ?
C61 H61 0.9500 . ?
C61 C62 1.393(4) . ?
C42 C47 1.396(4) . ?
C42 C43 1.387(5) . ?
C29 C34 1.377(3) . ?
C29 C30 1.401(4) . ?
C73 C72 1.531(4) . ?
C73 C78 1.382(4) . ?
C73 C74 1.376(4) . ?
C24 H24 0.9500 . ?
C24 C25 1.400(4) . ?
C34 H34 0.9500 . ?
C34 C33 1.405(4) . ?
C72 H72 1.0000 . ?
C72 C79 1.530(4) . ?
C7 C12 1.400(3) . ?
C7 C8 1.417(5) . ?
C7 C6 1.422(4) . ?
C65 H65 0.9500 . ?
C65 C64 1.383(4) . ?
C79 C84 1.382(4) . ?
C79 C80 1.398(4) . ?
C10 H10 0.9500 . ?
C10 C9 1.418(4) . ?
C64 H64 0.9500 . ?
C64 C63 1.393(5) . ?
C28 H28 0.9500 . ?
C28 C27 1.391(4) . ?
C89 H89A 0.9900 . ?
C89 H89B 0.9900 . ?
C89 C88 1.518(4) . ?
C71 H71 0.9500 . ?
C71 C70 1.402(4) . ?
C84 H84 0.9500 . ?
C84 C83 1.379(5) . ?
C8 H8 0.9500 . ?
C8 C9 1.384(5) . ?
C5 H5 0.9500 . ?
C5 C6 1.373(5) . ?
C9 H9 0.9500 . ?
C41 H41 0.9500 . ?
C41 C40 1.391(4) . ?
C33 H33 0.9500 . ?
C33 C32 1.382(5) . ?
C30 H30 0.9500 . ?
C30 C31 1.376(4) . ?
C47 H47 0.9500 . ?
C47 C46 1.386(5) . ?
C37 H37 0.9500 . ?
C37 C38 1.392(5) . ?
C63 H63 0.9500 . ?
C63 C62 1.376(5) . ?
C67 H67 0.9500 . ?
C67 C68 1.401(4) . ?
C32 H32 0.9500 . ?
C32 C31 1.390(5) . ?
C40 H40 0.9500 . ?
C40 C39 1.365(6) . ?
C80 H80 0.9500 . ?
C80 C81 1.403(4) . ?
C52 H52A 0.9900 . ?
C52 H52B 0.9900 . ?
C52 C51 1.535(4) . ?
C6 H6 0.9500 . ?
C62 H62 0.9500 . ?
C86 H86A 0.9900 . ?
C86 H86B 0.9900 . ?
C86 C87 1.517(5) . ?
C27 H27 0.9500 . ?
C27 C26 1.390(6) . ?
C83 H83 0.9500 . ?
C83 C82 1.394(5) . ?
C70 H70 0.9500 . ?
C70 C69 1.362(6) . ?
C31 H31 0.9500 . ?
C78 H78 0.9500 . ?
C78 C77 1.399(5) . ?
C25 H25 0.9500 . ?
C25 C26 1.381(6) . ?
C69 H69 0.9500 . ?
C69 C68 1.376(6) . ?
C26 H26 0.9500 . ?
C81 H81 0.9500 . ?
C81 C82 1.377(5) . ?
C39 H39 0.9500 . ?
C39 C38 1.378(7) . ?
C46 H46 0.9500 . ?
C46 C45 1.349(7) . ?
C49 H49A 0.9900 . ?
C49 H49B 0.9900 . ?
C49 C50 1.556(5) . ?
C51 H51A 0.9900 . ?
C51 H51B 0.9900 . ?
C51 C50 1.475(7) . ?
C68 H68 0.9500 . ?
C82 H82 0.9500 . ?
C43 H43 0.9500 . ?
C43 C44 1.397(5) . ?
C50 H50A 0.9900 . ?
C50 H50B 0.9900 . ?
C74 H74 0.9500 . ?
C74 C75 1.412(6) . ?
C77 H77 0.9500 . ?
C77 C76 1.396(7) . ?
C76 H76 0.9500 . ?
C76 C75 1.347(8) . ?
C88 H88A 0.9900 . ?
C88 H88B 0.9900 . ?
C88 C87 1.458(7) . ?
C38 H38 0.9500 . ?
C45 H45 0.9500 . ?
C45 C44 1.370(7) . ?
C75 H75 0.9500 . ?
C44 H44 0.9500 . ?
C87 H87A 0.9900 . ?
C87 H87B 0.9900 . ?

loop_
_geom_torsion_atom_site_label_1
_geom_torsion_atom_site_label_2
_geom_torsion_atom_site_label_3
_geom_torsion_atom_site_label_4
_geom_torsion
_geom_torsion_site_symmetry_1
_geom_torsion_site_symmetry_2
_geom_torsion_site_symmetry_3
_geom_torsion_site_symmetry_4
_geom_torsion_publ_flag
Ni1 N2 C2 C1 1.5(2) . . . . ?
Ni1 N2 C2 C13 -178.9(2) . . . . ?
Ni1 N2 C3 C16 -85.9(2) . . . . ?
Ni1 N2 C3 C18 93.3(2) . . . . ?
Ni1 N1 C4 C53 -84.5(2) . . . . ?
Ni1 N1 C4 C55 94.6(2) . . . . ?
Ni1 N1 C1 C2 6.4(2) . . . . ?
Ni1 N1 C1 C11 -175.4(2) . . . . ?
N2 C2 C13 C14 4.2(5) . . . . ?
N2 C2 C13 C12 -176.2(2) . . . . ?
N2 C3 C18 C19 176.9(2) . . . . ?
N2 C3 C18 C48 -2.4(3) . . . . ?
N1 C4 C55 C85 -2.6(3) . . . . ?
N1 C4 C55 C56 178.34(19) . . . . ?
N1 C1 C2 N2 -5.7(3) . . . . ?
N1 C1 C2 C13 174.63(19) . . . . ?
N1 C1 C11 C12 -175.2(2) . . . . ?
N1 C1 C11 C10 5.6(5) . . . . ?
C53 C4 C55 C85 176.5(2) . . . . ?
C53 C4 C55 C56 -2.6(3) . . . . ?
C53 C58 C57 C56 -2.3(4) . . . . ?
C53 C58 C57 C72 176.5(2) . . . . ?
C53 C59 C60 C61 -47.2(3) . . . . ?
C53 C59 C60 C65 132.6(2) . . . . ?
C53 C59 C66 C71 -89.6(3) . . . . ?
C53 C59 C66 C67 88.9(3) . . . . ?
C4 N1 C1 C2 -175.21(18) . . . . ?
C4 N1 C1 C11 3.1(4) . . . . ?
C4 C53 C58 C57 2.3(3) . . . . ?
C4 C53 C59 C60 -76.4(3) . . . . ?
C4 C53 C59 C66 156.1(2) . . . . ?
C58 C53 C4 N1 179.25(19) . . . . ?
C58 C53 C4 C55 0.2(3) . . . . ?
C58 C53 C59 C60 100.0(2) . . . . ?
C58 C53 C59 C66 -27.5(3) . . . . ?
C58 C57 C72 C73 11.6(3) . . . . ?
C58 C57 C72 C79 -115.5(3) . . . . ?
C1 N1 C4 C53 97.5(2) . . . . ?
C1 N1 C4 C55 -83.5(3) . . . . ?
C1 C2 C13 C14 -176.2(3) . . . . ?
C1 C2 C13 C12 3.4(2) . . . . ?
C1 C11 C12 C13 -1.1(3) . . . . ?
C1 C11 C12 C7 179.4(2) . . . . ?
C1 C11 C10 C9 178.2(3) . . . . ?
C16 C21 C20 C19 -2.0(4) . . . . ?
C16 C21 C20 C35 176.6(2) . . . . ?
C16 C3 C18 C19 -3.9(3) . . . . ?
C16 C3 C18 C48 176.8(2) . . . . ?
C16 C22 C29 C34 112.0(3) . . . . ?
C16 C22 C29 C30 -66.0(3) . . . . ?
C85 C89 C88 C87 -36.2(5) . . . . ?
C85 C86 C87 C88 -5.9(6) . . . . ?
C2 N2 C3 C16 93.2(2) . . . . ?
C2 N2 C3 C18 -87.6(3) . . . . ?
C2 C1 C11 C12 3.1(2) . . . . ?
C2 C1 C11 C10 -176.1(3) . . . . ?
C2 C13 C14 C5 179.8(3) . . . . ?
C2 C13 C12 C11 -1.5(3) . . . . ?
C2 C13 C12 C7 178.0(2) . . . . ?
C21 C16 C3 N2 -178.1(2) . . . . ?
C21 C16 C3 C18 2.7(3) . . . . ?
C21 C16 C22 C23 92.5(3) . . . . ?
C21 C16 C22 C29 -36.6(3) . . . . ?
C3 N2 C2 C1 -177.74(18) . . . . ?
C3 N2 C2 C13 1.8(4) . . . . ?
C3 C16 C21 C20 0.3(4) . . . . ?
C3 C16 C22 C23 -86.2(2) . . . . ?
C3 C16 C22 C29 144.7(2) . . . . ?
C3 C18 C19 C20 2.2(4) . . . . ?
C3 C18 C48 C52 -124.2(3) . . . . ?
C3 C18 C48 C49 118.0(3) . . . . ?
C56 C57 C72 C73 -169.7(2) . . . . ?
C56 C57 C72 C79 63.2(3) . . . . ?
C18 C19 C20 C21 0.7(4) . . . . ?
C18 C19 C20 C35 -177.9(2) . . . . ?
C18 C48 C52 C51 -167.2(3) . . . . ?
C18 C48 C49 C50 162.7(2) . . . . ?
C13 C14 C5 C6 1.1(4) . . . . ?
C57 C56 C55 C4 2.7(3) . . . . ?
C57 C56 C55 C85 -176.4(2) . . . . ?
C57 C72 C79 C84 -136.1(3) . . . . ?
C57 C72 C79 C80 45.6(3) . . . . ?
C19 C18 C48 C52 56.5(3) . . . . ?
C19 C18 C48 C49 -61.3(3) . . . . ?
C35 C36 C41 C40 -176.8(3) . . . . ?
C35 C36 C37 C38 177.4(3) . . . . ?
C35 C42 C47 C46 -179.2(3) . . . . ?
C35 C42 C43 C44 -177.3(4) . . . . ?
C59 C53 C4 N1 -4.2(3) . . . . ?
C59 C53 C4 C55 176.7(2) . . . . ?
C59 C53 C58 C57 -174.1(2) . . . . ?
C59 C60 C61 C62 179.2(2) . . . . ?
C59 C60 C65 C64 -177.9(2) . . . . ?
C59 C66 C71 C70 178.8(3) . . . . ?
C59 C66 C67 C68 -178.5(3) . . . . ?
C36 C35 C20 C21 144.9(2) . . . . ?
C36 C35 C20 C19 -36.6(3) . . . . ?
C36 C35 C42 C47 -67.7(3) . . . . ?
C36 C35 C42 C43 110.9(4) . . . . ?
C36 C41 C40 C39 -0.3(5) . . . . ?
C36 C37 C38 C39 -0.8(5) . . . . ?
C60 C59 C66 C71 144.9(2) . . . . ?
C60 C59 C66 C67 -36.6(3) . . . . ?
C60 C61 C62 C63 -0.5(5) . . . . ?
C60 C65 C64 C63 -2.1(4) . . . . ?
C55 C85 C89 C88 157.7(3) . . . . ?
C55 C85 C86 C87 -142.1(3) . . . . ?
C55 C56 C57 C58 -0.3(4) . . . . ?
C55 C56 C57 C72 -179.1(2) . . . . ?
C20 C35 C36 C41 97.5(3) . . . . ?
C20 C35 C36 C37 -79.8(3) . . . . ?
C20 C35 C42 C47 165.1(3) . . . . ?
C20 C35 C42 C43 -16.3(4) . . . . ?
C11 C1 C2 N2 175.58(19) . . . . ?
C11 C1 C2 C13 -4.1(2) . . . . ?
C11 C10 C9 C8 1.5(5) . . . . ?
C23 C22 C29 C34 -13.9(3) . . . . ?
C23 C22 C29 C30 168.1(2) . . . . ?
C23 C24 C25 C26 -1.4(4) . . . . ?
C23 C28 C27 C26 -0.9(5) . . . . ?
C22 C16 C21 C20 -178.4(2) . . . . ?
C22 C16 C3 N2 0.7(3) . . . . ?
C22 C16 C3 C18 -178.5(2) . . . . ?
C22 C23 C24 C25 -175.7(2) . . . . ?
C22 C23 C28 C27 176.7(2) . . . . ?
C22 C29 C34 C33 -174.1(3) . . . . ?
C22 C29 C30 C31 175.0(3) . . . . ?
C48 C18 C19 C20 -178.5(2) . . . . ?
C48 C52 C51 C50 29.3(4) . . . . ?
C48 C49 C50 C51 -21.0(4) . . . . ?
C66 C59 C60 C61 80.2(3) . . . . ?
C66 C59 C60 C65 -100.0(2) . . . . ?
C66 C71 C70 C69 -0.7(5) . . . . ?
C66 C67 C68 C69 0.3(6) . . . . ?
C14 C13 C12 C11 178.2(2) . . . . ?
C14 C13 C12 C7 -2.3(4) . . . . ?
C14 C5 C6 C7 -0.3(5) . . . . ?
C61 C60 C65 C64 1.9(4) . . . . ?
C42 C35 C36 C41 -30.8(3) . . . . ?
C42 C35 C36 C37 151.9(2) . . . . ?
C42 C35 C20 C21 -87.3(3) . . . . ?
C42 C35 C20 C19 91.3(3) . . . . ?
C42 C47 C46 C45 -2.9(6) . . . . ?
C42 C43 C44 C45 -4.2(9) . . . . ?
C29 C34 C33 C32 -2.6(5) . . . . ?
C29 C30 C31 C32 0.9(6) . . . . ?
C73 C72 C79 C84 96.4(3) . . . . ?
C73 C72 C79 C80 -81.8(3) . . . . ?
C73 C78 C77 C76 0.6(5) . . . . ?
C73 C74 C75 C76 0.6(7) . . . . ?
C24 C23 C22 C16 129.5(2) . . . . ?
C24 C23 C22 C29 -105.2(2) . . . . ?
C24 C23 C28 C27 -0.1(4) . . . . ?
C24 C25 C26 C27 0.4(5) . . . . ?
C34 C29 C30 C31 -3.1(5) . . . . ?
C34 C33 C32 C31 0.3(5) . . . . ?
C72 C73 C78 C77 177.3(3) . . . . ?
C72 C73 C74 C75 -177.9(4) . . . . ?
C72 C79 C84 C83 -177.5(3) . . . . ?
C72 C79 C80 C81 175.9(3) . . . . ?
C7 C8 C9 C10 -0.1(5) . . . . ?
C12 C13 C14 C5 0.2(4) . . . . ?
C12 C11 C10 C9 -0.9(4) . . . . ?
C12 C7 C8 C9 -1.9(4) . . . . ?
C12 C7 C6 C5 -1.7(4) . . . . ?
C65 C60 C61 C62 -0.6(4) . . . . ?
C65 C64 C63 C62 1.0(5) . . . . ?
C79 C84 C83 C82 1.6(5) . . . . ?
C79 C80 C81 C82 1.5(5) . . . . ?
C10 C11 C12 C13 178.3(2) . . . . ?
C10 C11 C12 C7 -1.3(4) . . . . ?
C64 C63 C62 C61 0.4(5) . . . . ?
C28 C23 C22 C16 -47.3(3) . . . . ?
C28 C23 C22 C29 78.0(3) . . . . ?
C28 C23 C24 C25 1.2(4) . . . . ?
C28 C27 C26 C25 0.7(5) . . . . ?
C89 C85 C55 C4 110.5(3) . . . . ?
C89 C85 C55 C56 -70.4(3) . . . . ?
C89 C85 C86 C87 -16.3(4) . . . . ?
C89 C88 C87 C86 26.4(6) . . . . ?
C71 C66 C67 C68 0.0(5) . . . . ?
C71 C70 C69 C68 1.0(6) . . . . ?
C84 C79 C80 C81 -2.4(4) . . . . ?
C84 C83 C82 C81 -2.5(5) . . . . ?
C8 C7 C12 C13 -176.8(2) . . . . ?
C8 C7 C12 C11 2.6(4) . . . . ?
C8 C7 C6 C5 178.1(3) . . . . ?
C41 C36 C37 C38 0.1(4) . . . . ?
C41 C40 C39 C38 -0.5(5) . . . . ?
C33 C32 C31 C30 0.5(6) . . . . ?
C30 C29 C34 C33 3.9(4) . . . . ?
C47 C42 C43 C44 1.4(7) . . . . ?
C47 C46 C45 C44 0.1(8) . . . . ?
C37 C36 C41 C40 0.5(4) . . . . ?
C67 C66 C71 C70 0.2(4) . . . . ?
C40 C39 C38 C37 1.1(6) . . . . ?
C80 C79 C84 C83 0.8(5) . . . . ?
C80 C81 C82 C83 0.9(5) . . . . ?
C52 C48 C49 C50 38.6(3) . . . . ?
C52 C51 C50 C49 -5.2(4) . . . . ?
C6 C7 C12 C13 3.0(4) . . . . ?
C6 C7 C12 C11 -177.5(2) . . . . ?
C6 C7 C8 C9 178.3(3) . . . . ?
C86 C85 C55 C4 -129.2(3) . . . . ?
C86 C85 C55 C56 49.9(3) . . . . ?
C86 C85 C89 C88 31.5(3) . . . . ?
C70 C69 C68 C67 -0.8(6) . . . . ?
C78 C73 C72 C57 -85.5(3) . . . . ?
C78 C73 C72 C79 40.8(3) . . . . ?
C78 C73 C74 C75 0.4(5) . . . . ?
C78 C77 C76 C75 0.4(6) . . . . ?
C46 C45 C44 C43 3.4(9) . . . . ?
C49 C48 C52 C51 -41.9(3) . . . . ?
C43 C42 C47 C46 2.1(5) . . . . ?
C74 C73 C72 C57 92.8(3) . . . . ?
C74 C73 C72 C79 -140.9(3) . . . . ?
C74 C73 C78 C77 -1.0(5) . . . . ?
C77 C76 C75 C74 -1.0(7) . . . . ?

loop_
_smtbx_masks_void_nr
_smtbx_masks_void_average_x
_smtbx_masks_void_average_y
_smtbx_masks_void_average_z
_smtbx_masks_void_volume
_smtbx_masks_void_count_electrons
_smtbx_masks_void_content
1 0.273 0.170 0.910 184.7 39.1 '1 dichloromethane'
2 0.273 0.330 0.410 184.7 41.2 '1 dichloromethane'
3 0.727 0.670 0.590 184.7 38.2 '1 dichloromethane'
4 0.727 0.830 0.090 184.7 40.3 '1 dichloromethane'
